data_4061986
loop_
_publ_author_name
'Gonz\'alez-Maupoey, M.'
'Cuenca, T.'
'Frutos, L. M.'
'Castano, O.'
'Herdtweck, E.'

_publ_section_title
;
Mono-cyclopentadienyl and ansa-monocyclopentadienyl-alkoxo complexes
 of titanium containing the 2,2'-CH2-bis(4-methyl-6-tert-butyl-phenoxo)
 ligand (MBMP). Synthesis, characterization and polymerization catalyst
 behavior. Molecular structure of Ti(h5-C5H5)(h2-MBMP)Cl,
 Ti(h5-C5Me5)(h2-MBMP)Cl and Ti(h5-C5H4SiMe2-h1-MBMP)Cl2.
;
_journal_name_full Organometallics
_journal_year 2003
_chemical_absolute_configuration ad
_chemical_formula_moiety 'C33 H45 Cl O2 Ti'
_chemical_formula_sum 'C33 H45 Cl O2 Ti'
_chemical_formula_weight 557.01
_space_group_IT_number 4
_symmetry_cell_setting monoclinic
_symmetry_space_group_name_Hall 'P 2yb'
_symmetry_space_group_name_H-M 'P 1 21 1'
_cell_angle_alpha 90
_cell_angle_beta 102.2686(5)
_cell_angle_gamma 90
_cell_formula_units_Z 2
_cell_length_a 9.8601(1)
_cell_length_b 14.2854(1)
_cell_length_c 11.1054(1)
_cell_measurement_temperature 173(1)
_cell_volume 1528.53(2)
_diffrn_ambient_temperature 173(1)
_exptl_crystal_density_diffrn 1.210
_cod_depositor_comments
;
The following automatic conversions were performed:
'_symmetry_cell_setting' value 'Monoclinic' changed to 'monoclinic'
according to '/home/saulius/struct/CIF-dictionaries/cif_core.dic'
dictionary named 'cif_core.dic' version 2.4.1 from 2010-06-29.

Automatic conversion script
Id: cif_fix_enum 1527 2010-12-29 10:47:43Z saulius 
;
_cod_original_sg_symbol_H-M 'P 21'
_cod_database_code 4061986

loop_
_symmetry_equiv_pos_as_xyz
x,y,z
-x,1/2+y,-z

loop_
_atom_site_aniso_label
_atom_site_aniso_U_11
_atom_site_aniso_U_22
_atom_site_aniso_U_33
_atom_site_aniso_U_23
_atom_site_aniso_U_13
_atom_site_aniso_U_12
Ti 0.0141(1) 0.0179(1) 0.0233(1) -0.0015(1) 0.0033(1) -0.0004(1)
Cl 0.0181(2) 0.0323(2) 0.0444(2) -0.0072(2) 0.0081(2) 0.0039(2)
O1 0.0165(5) 0.0224(5) 0.0333(6) 0.0031(5) 0.0066(4) 0.0002(4)
O2 0.0163(4) 0.0309(5) 0.0244(5) -0.0043(5) 0.0033(4) -0.0012(5)
C1 0.0188(7) 0.0214(7) 0.0205(7) -0.0031(6) 0.0056(5) -0.0032(5)
C2 0.0205(7) 0.0210(7) 0.0204(6) -0.0035(6) 0.0055(5) 0.0014(6)
C3 0.0171(7) 0.0287(8) 0.0240(7) -0.0031(6) 0.0042(6) 0.0018(6)
C4 0.0207(7) 0.0308(8) 0.0229(7) -0.0023(6) 0.0051(6) -0.0034(6)
C5 0.0265(8) 0.0264(8) 0.0207(7) 0.0002(6) 0.0031(6) -0.0044(6)
C6 0.0195(7) 0.0227(7) 0.0219(7) -0.0026(6) 0.0012(5) -0.0014(6)
C7 0.0223(7) 0.0227(8) 0.0342(8) 0.0013(6) 0.0015(6) 0.0009(6)
C8 0.0280(9) 0.0355(10) 0.0658(14) 0.0199(10) -0.0015(9) 0.0028(8)
C9 0.0215(8) 0.0331(9) 0.0415(10) -0.0008(8) -0.0022(7) 0.0013(7)
C10 0.0378(10) 0.0332(10) 0.0433(10) -0.0055(8) 0.0059(8) 0.0090(8)
C11 0.0261(9) 0.0430(11) 0.0360(10) 0.0063(8) 0.0123(7) -0.0020(8)
C12 0.0168(6) 0.0224(7) 0.0276(7) 0.0016(7) 0.0062(5) 0.0041(7)
C13 0.0178(6) 0.0174(6) 0.0256(7) 0.0003(5) 0.0011(6) -0.0004(5)
C14 0.0185(7) 0.0185(7) 0.0267(7) 0.0038(6) 0.0031(6) 0.0030(5)
C15 0.0192(7) 0.0281(8) 0.0345(8) 0.0078(6) 0.0028(6) 0.0002(6)
C16 0.0231(7) 0.0333(9) 0.0316(8) 0.0059(7) -0.0031(6) -0.0059(7)
C17 0.0319(8) 0.0297(8) 0.0239(8) -0.0013(7) -0.0018(6) -0.0033(7)
C18 0.0260(7) 0.0222(8) 0.0239(7) 0.0006(6) 0.0029(6) -0.0012(6)
C19 0.0297(8) 0.0342(9) 0.0285(8) -0.0050(7) 0.0086(6) 0.0009(7)
C20 0.0448(11) 0.097(2) 0.0310(10) -0.0170(12) 0.0122(8) 0.0019(14)
C21 0.0452(10) 0.0364(11) 0.0447(10) -0.0002(8) 0.0248(9) -0.0062(9)
C22 0.0370(10) 0.0297(10) 0.0611(13) -0.0044(8) 0.0194(10) 0.0014(8)
C23 0.0296(10) 0.0674(15) 0.0434(12) 0.0025(11) -0.0080(9) -0.0159(9)
C24 0.0235(7) 0.0205(7) 0.0300(8) -0.0063(6) 0.0029(6) 0.0009(6)
C25 0.0261(8) 0.0211(8) 0.0278(8) -0.0052(6) 0.0007(6) -0.0028(6)
C26 0.0217(7) 0.0204(7) 0.0376(9) -0.0079(6) 0.0030(6) -0.0062(6)
C27 0.0313(8) 0.0178(7) 0.0340(9) -0.0028(6) 0.0068(7) -0.0070(6)
C28 0.0285(8) 0.0168(7) 0.0337(8) -0.0039(6) 0.0010(7) 0.0004(6)
C29 0.0313(10) 0.0430(11) 0.0397(10) -0.0174(9) 0.0122(8) -0.0011(8)
C30 0.0387(10) 0.0354(10) 0.0290(9) -0.0048(7) -0.0034(7) 0.0005(8)
C31 0.0210(8) 0.0391(10) 0.0596(13) -0.0096(9) 0.0050(8) -0.0070(7)
C32 0.0538(12) 0.0356(11) 0.0437(11) 0.0053(8) 0.0143(10) -0.0156(9)
C33 0.0344(10) 0.0229(9) 0.0423(11) 0.0024(7) -0.0045(8) 0.0030(7)

loop_
_atom_site_label
_atom_site_type_symbol
_atom_site_thermal_displace_type
_atom_site_fract_x
_atom_site_fract_y
_atom_site_fract_z
_atom_site_occupancy
_atom_site_U_iso_or_equiv
Ti Ti Uani 0.75386(2) 0.26193(2) 0.12218(2) 1.000 0.0185(1)
Cl Cl Uani 0.93973(3) 0.18018(3) 0.08222(4) 1.000 0.0314(1)
O1 O Uani 0.67561(10) 0.17646(7) 0.20673(9) 1.000 0.0239(3)
O2 O Uani 0.63091(9) 0.25458(8) -0.02458(9) 1.000 0.0240(3)
C1 C Uani 0.56397(14) 0.13362(10) 0.23723(13) 1.000 0.0200(4)
C2 C Uani 0.43212(14) 0.17391(10) 0.19405(12) 1.000 0.0205(4)
C3 C Uani 0.31837(15) 0.13560(11) 0.23144(13) 1.000 0.0233(4)
C4 C Uani 0.33194(15) 0.05819(11) 0.30850(13) 1.000 0.0247(4)
C5 C Uani 0.46175(16) 0.01674(11) 0.34320(14) 1.000 0.0248(4)
C6 C Uani 0.58050(15) 0.05137(11) 0.30820(13) 1.000 0.0218(4)
C7 C Uani 0.71989(16) -0.00182(11) 0.34125(15) 1.000 0.0271(4)
C8 C Uani 0.7086(2) -0.08874(14) 0.4193(2) 1.000 0.0448(6)
C9 C Uani 0.83666(18) 0.05960(13) 0.41503(18) 1.000 0.0334(5)
C10 C Uani 0.7595(2) -0.03458(14) 0.22191(18) 1.000 0.0385(6)
C11 C Uani 0.20757(19) 0.02138(16) 0.35331(18) 1.000 0.0342(6)
C12 C Uani 0.41032(14) 0.25571(12) 0.10507(13) 1.000 0.0220(4)
C13 C Uani 0.50400(14) 0.22718(10) -0.08884(13) 1.000 0.0208(4)
C14 C Uani 0.39123(14) 0.22775(10) -0.02882(13) 1.000 0.0215(4)
C15 C Uani 0.26098(16) 0.20079(11) -0.09462(15) 1.000 0.0277(4)
C16 C Uani 0.23969(16) 0.17202(12) -0.21617(15) 1.000 0.0307(5)
C17 C Uani 0.35342(17) 0.17119(12) -0.27216(15) 1.000 0.0296(5)
C18 C Uani 0.48650(16) 0.19851(10) -0.21243(14) 1.000 0.0244(4)
C19 C Uani 0.60926(17) 0.19090(13) -0.27804(15) 1.000 0.0304(5)
C20 C Uani 0.5577(2) 0.1780(2) -0.41699(19) 1.000 0.0570(8)
C21 C Uani 0.7005(2) 0.27835(13) -0.2605(2) 1.000 0.0398(6)
C22 C Uani 0.6979(2) 0.10601(14) -0.2252(2) 1.000 0.0413(6)
C23 C Uani 0.0980(2) 0.14128(19) -0.2867(2) 1.000 0.0491(7)
C24 C Uani 0.71339(16) 0.38812(11) 0.24882(15) 1.000 0.0251(4)
C25 C Uani 0.85188(16) 0.35800(10) 0.29607(14) 1.000 0.0257(5)
C26 C Uani 0.93032(16) 0.37683(11) 0.20512(15) 1.000 0.0271(4)
C27 C Uani 0.84030(17) 0.41599(11) 0.10099(15) 1.000 0.0277(5)
C28 C Uani 0.70545(17) 0.42411(10) 0.12778(15) 1.000 0.0272(4)
C29 C Uani 0.6027(2) 0.39082(14) 0.32339(19) 1.000 0.0373(6)
C30 C Uani 0.9045(2) 0.31812(14) 0.42221(16) 1.000 0.0359(6)
C31 C Uani 1.08440(18) 0.36564(15) 0.2211(2) 1.000 0.0404(6)
C32 C Uani 0.8820(2) 0.44826(15) -0.01449(19) 1.000 0.0438(7)
C33 C Uani 0.5818(2) 0.46774(13) 0.04398(19) 1.000 0.0351(6)
H31 H Uiso 0.229(2) 0.1642(14) 0.2034(17) 1.000 0.033(5)
H51 H Uiso 0.4701(18) -0.0355(14) 0.3970(16) 1.000 0.022(4)
H81 H Uiso 0.653(2) -0.1341(17) 0.365(2) 1.000 0.049(6)
H82 H Uiso 0.798(3) -0.1184(18) 0.441(2) 1.000 0.055(7)
H83 H Uiso 0.681(3) -0.0736(18) 0.501(2) 1.000 0.058(7)
H91 H Uiso 0.857(2) 0.1122(17) 0.369(2) 1.000 0.042(5)
H92 H Uiso 0.818(2) 0.0851(16) 0.492(2) 1.000 0.048(6)
H93 H Uiso 0.916(2) 0.0241(16) 0.4400(19) 1.000 0.043(6)
H101 H Uiso 0.770(2) 0.0172(19) 0.170(2) 1.000 0.053(6)
H102 H Uiso 0.857(2) -0.0720(17) 0.237(2) 1.000 0.052(6)
H103 H Uiso 0.693(2) -0.0755(18) 0.180(2) 1.000 0.051(6)
H111 H Uiso 0.130(3) 0.043(2) 0.307(3) 1.000 0.066(8)
H112 H Uiso 0.201(3) 0.050(2) 0.426(3) 1.000 0.079(9)
H113 H Uiso 0.212(3) -0.037(3) 0.366(3) 1.000 0.096(11)
H121 H Uiso 0.4843(18) 0.2957(12) 0.1272(15) 1.000 0.021(4)
H122 H Uiso 0.334(2) 0.2888(14) 0.1178(17) 1.000 0.032(5)
H151 H Uiso 0.1806(18) 0.2019(13) -0.0530(17) 1.000 0.029(5)
H171 H Uiso 0.343(2) 0.1530(14) -0.354(2) 1.000 0.037(5)
H201 H Uiso 0.648(3) 0.182(2) -0.459(2) 1.000 0.067(7)
H202 H Uiso 0.512(3) 0.114(2) -0.434(2) 1.000 0.068(8)
H203 H Uiso 0.484(3) 0.227(2) -0.458(2) 1.000 0.072(8)
H211 H Uiso 0.766(2) 0.2720(18) -0.312(2) 1.000 0.052(6)
H212 H Uiso 0.637(2) 0.3339(18) -0.279(2) 1.000 0.045(6)
H213 H Uiso 0.760(2) 0.2788(19) -0.184(2) 1.000 0.061(7)
H221 H Uiso 0.731(2) 0.1023(18) -0.133(2) 1.000 0.046(6)
H222 H Uiso 0.781(2) 0.0999(16) -0.2686(19) 1.000 0.040(5)
H223 H Uiso 0.641(3) 0.053(2) -0.242(3) 1.000 0.070(8)
H231 H Uiso 0.065(5) 0.072(4) -0.276(4) 1.000 0.139(15)
H232 H Uiso 0.071(3) 0.167(3) -0.362(4) 1.000 0.106(12)
H233 H Uiso 0.036(4) 0.154(2) -0.245(3) 1.000 0.089(11)
H291 H Uiso 0.624(3) 0.4366(18) 0.394(2) 1.000 0.061(7)
H292 H Uiso 0.588(2) 0.3254(17) 0.3574(19) 1.000 0.043(6)
H293 H Uiso 0.519(3) 0.401(2) 0.275(3) 1.000 0.068(8)
H301 H Uiso 0.981(2) 0.2808(16) 0.4230(19) 1.000 0.044(6)
H302 H Uiso 0.838(2) 0.272(2) 0.447(2) 1.000 0.056(6)
H303 H Uiso 0.930(3) 0.3729(19) 0.485(2) 1.000 0.061(7)
H311 H Uiso 1.124(2) 0.3133(18) 0.277(2) 1.000 0.051(6)
H312 H Uiso 1.112(3) 0.354(2) 0.148(3) 1.000 0.076(9)
H313 H Uiso 1.134(3) 0.4197(19) 0.254(2) 1.000 0.053(6)
H321 H Uiso 0.796(3) 0.452(2) -0.084(3) 1.000 0.065(7)
H322 H Uiso 0.937(3) 0.401(2) -0.047(2) 1.000 0.062(7)
H323 H Uiso 0.933(3) 0.506(2) -0.007(3) 1.000 0.078(8)
H331 H Uiso 0.568(3) 0.4453(18) -0.032(3) 1.000 0.056(7)
H332 H Uiso 0.496(4) 0.452(2) 0.060(3) 1.000 0.095(11)
H333 H Uiso 0.590(3) 0.532(2) 0.042(2) 1.000 0.059(7)

loop_
_geom_bond_atom_site_label_1
_geom_bond_atom_site_label_2
_geom_bond_distance
_geom_bond_site_symmetry_1
_geom_bond_site_symmetry_2
_geom_bond_publ_flag
Ti Cl 2.2946(4) . . yes
Ti O1 1.8099(10) . . yes
Ti O2 1.8159(10) . . yes
Ti C24 2.3718(16) . . yes
Ti C25 2.3987(15) . . yes
Ti C26 2.4267(16) . . yes
Ti C27 2.3897(16) . . yes
Ti C28 2.3690(15) . . yes
O1 C1 1.3636(17) . . yes
O2 C13 1.3597(17) . . yes
C1 C2 1.409(2) . . no
C1 C6 1.405(2) . . no
C2 C3 1.388(2) . . no
C2 C12 1.516(2) . . no
C3 C4 1.387(2) . . no
C4 C5 1.388(2) . . no
C4 C11 1.512(2) . . no
C5 C6 1.400(2) . . no
C6 C7 1.545(2) . . no
C7 C8 1.532(3) . . no
C7 C9 1.538(2) . . no
C7 C10 1.532(3) . . no
C12 C14 1.512(2) . . no
C13 C14 1.413(2) . . no
C13 C18 1.407(2) . . no
C14 C15 1.390(2) . . no
C15 C16 1.384(2) . . no
C16 C17 1.393(2) . . no
C16 C23 1.514(3) . . no
C17 C18 1.394(2) . . no
C18 C19 1.544(2) . . no
C19 C20 1.530(3) . . no
C19 C21 1.528(3) . . no
C19 C22 1.537(3) . . no
C24 C25 1.421(2) . . no
C24 C28 1.426(2) . . no
C24 C29 1.504(3) . . no
C25 C26 1.422(2) . . no
C25 C30 1.499(2) . . no
C26 C27 1.415(2) . . no
C26 C31 1.500(2) . . no
C27 C28 1.428(2) . . no
C27 C32 1.500(3) . . no
C28 C33 1.503(3) . . no
C3 H31 0.96(2) . . no
C5 H51 0.949(19) . . no
C8 H81 0.97(2) . . no
C8 H82 0.96(3) . . no
C8 H83 1.02(2) . . no
C9 H91 0.95(2) . . no
C9 H92 0.98(2) . . no
C9 H93 0.92(2) . . no
C10 H101 0.96(3) . . no
C10 H102 1.08(2) . . no
C10 H103 0.93(2) . . no
C11 H111 0.88(3) . . no
C11 H112 0.92(3) . . no
C11 H113 0.85(4) . . no
C12 H121 0.918(18) . . no
C12 H122 0.92(2) . . no
C15 H151 0.999(18) . . no
C17 H171 0.93(2) . . no
C20 H201 1.09(3) . . no
C20 H202 1.02(3) . . no
C20 H203 1.04(3) . . no
C21 H211 0.95(2) . . no
C21 H212 1.00(2) . . no
C21 H213 0.92(2) . . no
C22 H221 1.01(2) . . no
C22 H222 1.04(2) . . no
C22 H223 0.94(3) . . no
C23 H231 1.06(6) . . no
C23 H232 0.90(4) . . no
C23 H233 0.86(4) . . no
C29 H291 1.01(2) . . no
C29 H292 1.03(2) . . no
C29 H293 0.90(3) . . no
C30 H301 0.92(2) . . no
C30 H302 1.01(2) . . no
C30 H303 1.04(3) . . no
C31 H311 1.00(2) . . no
C31 H312 0.92(3) . . no
C31 H313 0.95(3) . . no
C32 H321 1.02(3) . . no
C32 H322 0.98(3) . . no
C32 H323 0.96(3) . . no
C33 H331 0.89(3) . . no
C33 H332 0.93(4) . . no
C33 H333 0.92(3) . . no
